data_2222753
loop_
_publ_author_name
'Fan, Li-Jing'
'Ma, Jian-Fang'
'Liu, Bo'

_publ_section_title
'[\m-14,29-Di-<i>tert</i>-butyl-3,10,18,25-tetraazatpentacyclo[25.3.1.1^12,16^.0^4,9^.0^19,24^]dotriaconta-1(31),4,6,8,12(32),14,16,19,21,23,27,29-dodecaene-31,32-diolato]bis[(nitrato-\k^2^<i>O</i>,<i>O</i>')zinc(II)]'
_journal_coeditor_code HY2213
_journal_issue 8
_journal_name_full 'Acta Crystallographica Section E'
_journal_page_first m985
_journal_paper_doi 10.1107/S1600536809028530
_journal_volume 65
_journal_year 2009
_chemical_formula_iupac '[Zn2 (C36 H42 N4 O2) (N O3)2]'
_chemical_formula_moiety 'C36 H42 N6 O8 Zn2'
_chemical_formula_sum 'C36 H42 N6 O8 Zn2'
_chemical_formula_weight 817.20
_chemical_name_systematic
;[\m-14,29-Di-<i>tert</i>-butyl-3,10,18,25-
tetraazatpentacyclo[25.3.1.1^12,16^.0^4,9^.0^19,24^]dotriaconta-
1(31),4,6,8,12(32),14,16,19,21,23,27,29-dodecaene-31,32-diolato]bis[(nitrato-
\k^2^<i>O</i>,<i>O</i>')zinc(II)]
;
_space_group_IT_number 14
_symmetry_cell_setting monoclinic
_symmetry_space_group_name_Hall '-P 2ybc'
_symmetry_space_group_name_H-M 'P 1 21/c 1'
_atom_sites_solution_hydrogens geom
_atom_sites_solution_primary direct
_atom_sites_solution_secondary difmap
_audit_creation_method SHELXL-97
_cell_angle_alpha 90.00
_cell_angle_beta 101.110(5)
_cell_angle_gamma 90.00
_cell_formula_units_Z 2
_cell_length_a 13.7149(8)
_cell_length_b 18.0691(10)
_cell_length_c 7.3523(3)
_cell_measurement_reflns_used 2682
_cell_measurement_temperature 293(2)
_cell_measurement_theta_max 29.2017
_cell_measurement_theta_min 1.8818
_cell_volume 1787.87(16)
_computing_cell_refinement 'CrysAlis RED (Oxford Diffraction, 2006)'
_computing_data_collection 'CrysAlis CCD (Oxford Diffraction, 2006)'
_computing_data_reduction 'CrysAlis RED (Oxford Diffraction, 2006)'
_computing_molecular_graphics 'SHELXTL (Sheldrick, 2008)'
_computing_publication_material 'SHELXTL (Sheldrick, 2008)'
_computing_structure_refinement 'SHELXL97 (Sheldrick, 2008)'
_computing_structure_solution 'SHELXS97 (Sheldrick, 2008)'
_diffrn_ambient_temperature 293(2)
_diffrn_detector_area_resol_mean 10.0
_diffrn_measured_fraction_theta_full 1.000
_diffrn_measured_fraction_theta_max 0.892
_diffrn_measurement_device_type 'Oxford Diffraction Gemini R Ultra'
_diffrn_measurement_method \w
_diffrn_radiation_monochromator graphite
_diffrn_radiation_source 'fine-focus sealed tube'
_diffrn_radiation_type MoK\a
_diffrn_radiation_wavelength 0.71073
_diffrn_reflns_av_R_equivalents 0.0991
_diffrn_reflns_av_sigmaI/netI 0.2314
_diffrn_reflns_limit_h_max 17
_diffrn_reflns_limit_h_min -16
_diffrn_reflns_limit_k_max 24
_diffrn_reflns_limit_k_min -24
_diffrn_reflns_limit_l_max 10
_diffrn_reflns_limit_l_min -8
_diffrn_reflns_number 15034
_diffrn_reflns_theta_full 25.00
_diffrn_reflns_theta_max 29.26
_diffrn_reflns_theta_min 1.89
_exptl_absorpt_coefficient_mu 1.403
_exptl_absorpt_correction_T_max 0.752
_exptl_absorpt_correction_T_min 0.661
_exptl_absorpt_correction_type multi-scan
_exptl_absorpt_process_details '(CrysAlis RED; Oxford Diffraction, 2006)'
_exptl_crystal_colour yellow
_exptl_crystal_density_diffrn 1.518
_exptl_crystal_density_method 'not measured'
_exptl_crystal_description block
_exptl_crystal_F_000 848
_exptl_crystal_size_max 0.45
_exptl_crystal_size_mid 0.25
_exptl_crystal_size_min 0.20
_refine_diff_density_max 0.664
_refine_diff_density_min -0.450
_refine_ls_extinction_method none
_refine_ls_goodness_of_fit_ref 0.908
_refine_ls_hydrogen_treatment mixed
_refine_ls_matrix_type full
_refine_ls_number_parameters 241
_refine_ls_number_reflns 4340
_refine_ls_number_restraints 357
_refine_ls_restrained_S_all 0.971
_refine_ls_R_factor_all 0.1683
_refine_ls_R_factor_gt 0.0493
_refine_ls_shift/su_max 0.001
_refine_ls_shift/su_mean 0.000
_refine_ls_structure_factor_coef Fsqd
_refine_ls_weighting_details 'calc w=1/[\s^2^(Fo^2^)+(0.01P)^2^] where P=(Fo^2^+2Fc^2^)/3'
_refine_ls_weighting_scheme calc
_refine_ls_wR_factor_gt 0.0581
_refine_ls_wR_factor_ref 0.0650
_reflns_number_gt 1698
_reflns_number_total 4340
_reflns_threshold_expression I>2\s(I)
_cod_data_source_file hy2213.cif
_cod_data_source_block I
_cod_depositor_comments
;
The following automatic conversions were performed:
'_symmetry_cell_setting' value 'Monoclinic' changed to 'monoclinic'
according to '/home/saulius/struct/CIF-dictionaries/cif_core.dic'
dictionary named 'cif_core.dic' version 2.4.1 from 2010-06-29.

Automatic conversion script
Id: cif_fix_enum 1527 2010-12-29 10:47:43Z saulius 

The following automatic conversions were performed:

'_symmetry_cell_setting' value 'Monoclinic' changed to 'monoclinic'
according to /home/saulius/struct/CIF-dictionaries/cif_core.dic
dictionary named 'cif_core.dic' version 2.4.1 from 2010-06-29.

Automatic conversion script
Id: cif_fix_values 1715 2011-07-08 13:25:40Z adriana 
;
_cod_original_sg_symbol_H-M 'P 21/c'
_cod_database_code 2222753
_cod_database_fobs_code 2222753

loop_
_symmetry_equiv_pos_as_xyz
'x, y, z'
'-x, y+1/2, -z+1/2'
'-x, -y, -z'
'x, -y-1/2, z-1/2'

loop_
_atom_site_type_symbol
_atom_site_label
_atom_site_fract_x
_atom_site_fract_y
_atom_site_fract_z
_atom_site_U_iso_or_equiv
_atom_site_adp_type
_atom_site_calc_flag
_atom_site_refinement_flags
_atom_site_occupancy
_atom_site_disorder_assembly
_atom_site_disorder_group
C C1 0.2727(3) 0.6078(2) 0.1435(5) 0.0401(11) Uani d U 1 . .
C C2 0.1724(3) 0.6150(2) 0.1476(5) 0.0486(12) Uani d U 1 . .
H H2 0.1254 0.5897 0.0621 0.058 Uiso calc R 1 . .
C C3 0.1424(3) 0.6598(2) 0.2783(5) 0.0506(12) Uani d U 1 . .
H H3 0.0753 0.6651 0.2807 0.061 Uiso calc R 1 . .
C C4 0.2122(4) 0.6965(2) 0.4047(5) 0.0469(12) Uani d U 1 . .
H H4 0.1920 0.7266 0.4931 0.056 Uiso calc R 1 . .
C C5 0.3108(3) 0.6893(2) 0.4022(5) 0.0404(11) Uani d U 1 . .
H H5 0.3572 0.7141 0.4900 0.048 Uiso calc R 1 . .
C C6 0.3426(3) 0.6460(2) 0.2723(5) 0.0332(10) Uani d U 1 . .
C C7 0.5006(3) 0.4041(2) -0.4386(4) 0.0334(11) Uani d U 1 . .
H H7A 0.4997 0.3731 -0.5467 0.040 Uiso calc R 1 . .
H H7B 0.5382 0.4484 -0.4537 0.040 Uiso calc R 1 . .
C C8 0.3954(3) 0.4258(2) -0.4294(4) 0.0296(9) Uani d U 1 . .
C C9 0.3152(3) 0.3961(2) -0.5486(5) 0.0386(10) Uani d U 1 . .
H H9 0.3268 0.3600 -0.6320 0.046 Uiso calc R 1 . .
C C10 0.2177(3) 0.4175(3) -0.5504(5) 0.0427(10) Uani d U 1 . .
C C11 0.2043(3) 0.4716(2) -0.4249(5) 0.0464(11) Uani d U 1 . .
H H11 0.1400 0.4879 -0.4243 0.056 Uiso calc R 1 . .
C C12 0.2823(3) 0.5029(2) -0.2995(5) 0.0375(11) Uani d U 1 . .
C C13 0.3800(3) 0.4796(2) -0.3002(5) 0.0322(10) Uani d U 1 . .
C C14 0.2598(3) 0.5610(3) -0.1703(5) 0.0584(12) Uani d U 1 . .
H H14A 0.2707 0.6085 -0.2244 0.070 Uiso calc R 1 . .
H H14B 0.1894 0.5578 -0.1684 0.070 Uiso calc R 1 . .
C C15 0.1319(3) 0.3808(3) -0.6848(6) 0.0525(12) Uani d U 1 . .
C C16 0.1355(4) 0.2980(3) -0.6507(6) 0.0896(16) Uani d U 1 . .
H H16A 0.1987 0.2791 -0.6668 0.134 Uiso calc R 1 . .
H H16B 0.0835 0.2744 -0.7372 0.134 Uiso calc R 1 . .
H H16C 0.1267 0.2882 -0.5266 0.134 Uiso calc R 1 . .
C C17 0.1414(3) 0.3929(2) -0.8848(5) 0.0749(14) Uani d U 1 . .
H H17A 0.2044 0.3745 -0.9031 0.112 Uiso calc R 1 . .
H H17B 0.1367 0.4448 -0.9128 0.112 Uiso calc R 1 . .
H H17C 0.0889 0.3670 -0.9653 0.112 Uiso calc R 1 . .
C C18 0.0325(3) 0.4077(3) -0.6600(6) 0.0918(16) Uani d U 1 . .
H H18A 0.0253 0.3993 -0.5344 0.138 Uiso calc R 1 . .
H H18B -0.0185 0.3813 -0.7427 0.138 Uiso calc R 1 . .
H H18C 0.0268 0.4596 -0.6869 0.138 Uiso calc R 1 . .
N N1 0.3096(3) 0.5622(2) 0.0108(5) 0.0479(11) Uani d D 1 . .
N N2 0.4476(3) 0.63682(17) 0.2695(4) 0.0315(9) Uani d D 1 . .
N N3 0.5574(4) 0.6847(2) -0.1030(5) 0.0470(12) Uani d . 1 . .
O O1 0.6025(2) 0.63223(18) -0.0177(4) 0.0545(8) Uani d U 1 . .
O O2 0.4639(3) 0.68288(18) -0.1261(4) 0.0575(10) Uani d . 1 . .
O O3 0.5992(3) 0.73463(18) -0.1672(4) 0.0714(11) Uani d . 1 . .
O O4 0.4592(2) 0.50597(14) -0.1821(3) 0.0309(7) Uani d . 1 . .
Zn Zn1 0.46177(4) 0.57671(3) 0.03129(6) 0.03462(15) Uani d U 1 . .
H H1N 0.296(3) 0.5176(13) 0.031(5) 0.052 Uiso d D 1 . .
H H2N 0.475(3) 0.6800(13) 0.282(5) 0.052 Uiso d D 1 . .

loop_
_atom_site_aniso_label
_atom_site_aniso_U_11
_atom_site_aniso_U_22
_atom_site_aniso_U_33
_atom_site_aniso_U_12
_atom_site_aniso_U_13
_atom_site_aniso_U_23
C1 0.034(3) 0.050(3) 0.040(2) 0.006(2) 0.017(2) -0.011(2)
C2 0.037(3) 0.065(3) 0.045(2) 0.003(2) 0.012(2) -0.008(2)
C3 0.038(3) 0.063(3) 0.055(3) 0.006(2) 0.019(2) -0.010(2)
C4 0.046(3) 0.052(3) 0.045(2) 0.011(3) 0.014(2) -0.014(2)
C5 0.038(3) 0.045(3) 0.039(2) 0.003(2) 0.010(2) -0.010(2)
C6 0.029(3) 0.041(3) 0.032(2) 0.009(2) 0.012(2) 0.0007(19)
C7 0.036(3) 0.039(3) 0.026(2) 0.004(2) 0.0078(19) -0.0020(19)
C8 0.030(2) 0.033(2) 0.0254(19) -0.003(2) 0.0060(18) -0.003(2)
C9 0.041(2) 0.044(2) 0.0300(19) 0.001(2) 0.0052(19) -0.0112(18)
C10 0.033(2) 0.052(2) 0.041(2) -0.005(2) 0.0022(18) -0.013(2)
C11 0.031(2) 0.063(3) 0.043(2) 0.003(2) 0.004(2) -0.010(2)
C12 0.035(2) 0.042(2) 0.034(2) 0.004(2) 0.003(2) -0.0104(19)
C13 0.031(2) 0.038(2) 0.028(2) 0.001(2) 0.007(2) -0.0019(19)
C14 0.043(3) 0.078(3) 0.051(2) 0.020(2) 0.001(2) -0.018(2)
C15 0.034(3) 0.061(3) 0.061(2) 0.001(2) 0.006(2) -0.019(2)
C16 0.083(3) 0.087(3) 0.088(3) -0.027(3) -0.011(3) -0.007(3)
C17 0.064(3) 0.089(3) 0.062(3) -0.011(3) -0.013(2) -0.013(3)
C18 0.048(3) 0.120(4) 0.101(3) -0.012(3) -0.002(3) -0.055(3)
N1 0.032(2) 0.065(3) 0.046(2) 0.000(3) 0.0058(19) -0.017(3)
N2 0.037(3) 0.028(2) 0.0292(18) 0.004(2) 0.0064(18) -0.0054(17)
N3 0.071(4) 0.031(3) 0.041(2) 0.005(3) 0.018(3) -0.005(2)
O1 0.058(2) 0.046(2) 0.062(2) -0.0080(17) 0.0188(18) 0.0047(17)
O2 0.055(3) 0.063(3) 0.0534(19) 0.003(2) 0.007(2) -0.0025(17)
O3 0.098(3) 0.038(2) 0.090(2) -0.012(2) 0.046(2) 0.0090(19)
O4 0.032(2) 0.0326(18) 0.0283(15) 0.0044(15) 0.0067(14) -0.0065(13)
Zn1 0.0343(3) 0.0372(3) 0.0319(2) 0.0038(4) 0.0052(2) -0.0047(3)

loop_
_atom_type_symbol
_atom_type_description
_atom_type_scat_dispersion_real
_atom_type_scat_dispersion_imag
_atom_type_scat_source
C C 0.0030 0.0020 'International Tables Vol C Tables 4.2.6.8 and 6.1.1.4'
H H 0.0000 0.0000 'International Tables Vol C Tables 4.2.6.8 and 6.1.1.4'
N N 0.0060 0.0030 'International Tables Vol C Tables 4.2.6.8 and 6.1.1.4'
O O 0.0110 0.0060 'International Tables Vol C Tables 4.2.6.8 and 6.1.1.4'
Zn Zn 0.2840 1.4300 'International Tables Vol C Tables 4.2.6.8 and 6.1.1.4'

loop_
_geom_angle_atom_site_label_1
_geom_angle_atom_site_label_2
_geom_angle_atom_site_label_3
_geom_angle_site_symmetry_1
_geom_angle_site_symmetry_3
_geom_angle
_geom_angle_publ_flag
C2 C1 C6 . . 119.6(4) ?
C2 C1 N1 . . 123.1(4) ?
C6 C1 N1 . . 117.3(4) ?
C3 C2 C1 . . 120.0(4) ?
C3 C2 H2 . . 120.0 ?
C1 C2 H2 . . 120.0 ?
C4 C3 C2 . . 119.6(4) ?
C4 C3 H3 . . 120.2 ?
C2 C3 H3 . . 120.2 ?
C3 C4 C5 . . 120.7(4) ?
C3 C4 H4 . . 119.7 ?
C5 C4 H4 . . 119.7 ?
C4 C5 C6 . . 120.9(4) ?
C4 C5 H5 . . 119.5 ?
C6 C5 H5 . . 119.5 ?
C5 C6 C1 . . 119.2(4) ?
C5 C6 N2 . . 121.6(4) ?
C1 C6 N2 . . 119.1(4) ?
N2 C7 C8 3_665 . 113.3(3) ?
N2 C7 H7A 3_665 . 108.9 ?
C8 C7 H7A . . 108.9 ?
N2 C7 H7B 3_665 . 108.9 ?
C8 C7 H7B . . 108.9 ?
H7A C7 H7B . . 107.7 ?
C9 C8 C13 . . 119.6(4) ?
C9 C8 C7 . . 121.6(4) ?
C13 C8 C7 . . 118.7(4) ?
C8 C9 C10 . . 123.2(4) ?
C8 C9 H9 . . 118.4 ?
C10 C9 H9 . . 118.4 ?
C11 C10 C9 . . 116.3(4) ?
C11 C10 C15 . . 123.5(4) ?
C9 C10 C15 . . 120.2(4) ?
C10 C11 C12 . . 123.1(4) ?
C10 C11 H11 . . 118.5 ?
C12 C11 H11 . . 118.5 ?
C11 C12 C13 . . 119.2(4) ?
C11 C12 C14 . . 118.9(4) ?
C13 C12 C14 . . 121.9(4) ?
O4 C13 C12 . . 123.1(4) ?
O4 C13 C8 . . 118.4(4) ?
C12 C13 C8 . . 118.6(4) ?
N1 C14 C12 . . 120.3(4) ?
N1 C14 H14A . . 107.2 ?
C12 C14 H14A . . 107.2 ?
N1 C14 H14B . . 107.2 ?
C12 C14 H14B . . 107.2 ?
H14A C14 H14B . . 106.9 ?
C18 C15 C16 . . 107.6(4) ?
C18 C15 C17 . . 108.8(4) ?
C16 C15 C17 . . 107.2(4) ?
C18 C15 C10 . . 112.8(4) ?
C16 C15 C10 . . 108.9(4) ?
C17 C15 C10 . . 111.4(4) ?
C15 C16 H16A . . 109.5 ?
C15 C16 H16B . . 109.5 ?
H16A C16 H16B . . 109.5 ?
C15 C16 H16C . . 109.5 ?
H16A C16 H16C . . 109.5 ?
H16B C16 H16C . . 109.5 ?
C15 C17 H17A . . 109.5 ?
C15 C17 H17B . . 109.5 ?
H17A C17 H17B . . 109.5 ?
C15 C17 H17C . . 109.5 ?
H17A C17 H17C . . 109.5 ?
H17B C17 H17C . . 109.5 ?
C15 C18 H18A . . 109.5 ?
C15 C18 H18B . . 109.5 ?
H18A C18 H18B . . 109.5 ?
C15 C18 H18C . . 109.5 ?
H18A C18 H18C . . 109.5 ?
H18B C18 H18C . . 109.5 ?
C14 N1 C1 . . 119.5(4) ?
C14 N1 Zn1 . . 112.1(3) ?
C1 N1 Zn1 . . 110.9(3) ?
C14 N1 H1N . . 94(3) ?
C1 N1 H1N . . 108(3) ?
Zn1 N1 H1N . . 111(3) ?
C6 N2 C7 . 3_665 110.9(3) ?
C6 N2 Zn1 . . 108.8(2) ?
C7 N2 Zn1 3_665 . 109.3(2) ?
C6 N2 H2N . . 108(3) ?
C7 N2 H2N 3_665 . 103(3) ?
Zn1 N2 H2N . . 116(3) ?
O3 N3 O1 . . 122.8(5) ?
O3 N3 O2 . . 120.7(5) ?
O1 N3 O2 . . 116.4(5) ?
N3 O1 Zn1 . . 93.6(3) ?
N3 O2 Zn1 . . 93.8(3) ?
C13 O4 Zn1 . . 128.2(2) ?
C13 O4 Zn1 . 3_665 111.8(2) ?
Zn1 O4 Zn1 . 3_665 96.50(9) ?
O4 Zn1 O4 . 3_665 83.50(9) ?
O4 Zn1 N1 . . 89.82(13) ?
O4 Zn1 N1 3_665 . 111.54(13) ?
O4 Zn1 N2 . . 169.86(13) ?
O4 Zn1 N2 3_665 . 92.88(11) ?
N1 Zn1 N2 . . 82.68(14) ?
O4 Zn1 O2 . . 98.08(11) ?
O4 Zn1 O2 3_665 . 147.90(13) ?
N1 Zn1 O2 . . 100.54(14) ?
N2 Zn1 O2 . . 90.02(12) ?
O4 Zn1 O1 . . 92.56(11) ?
O4 Zn1 O1 3_665 . 91.78(11) ?
N1 Zn1 O1 . . 156.68(13) ?
N2 Zn1 O1 . . 97.03(12) ?
O2 Zn1 O1 . . 56.16(11) ?
O4 Zn1 Zn1 . 3_665 42.06(7) ?
O4 Zn1 Zn1 3_665 3_665 41.45(6) ?
N1 Zn1 Zn1 . 3_665 104.20(11) ?
N2 Zn1 Zn1 . 3_665 133.61(9) ?
O2 Zn1 Zn1 . 3_665 131.67(9) ?
O1 Zn1 Zn1 . 3_665 92.91(9) ?

loop_
_geom_bond_atom_site_label_1
_geom_bond_atom_site_label_2
_geom_bond_site_symmetry_2
_geom_bond_distance
_geom_bond_publ_flag
C1 C2 . 1.388(5) ?
C1 C6 . 1.393(5) ?
C1 N1 . 1.441(5) ?
C2 C3 . 1.378(5) ?
C2 H2 . 0.9300 ?
C3 C4 . 1.369(5) ?
C3 H3 . 0.9300 ?
C4 C5 . 1.363(5) ?
C4 H4 . 0.9300 ?
C5 C6 . 1.368(5) ?
C5 H5 . 0.9300 ?
C6 N2 . 1.453(5) ?
C7 N2 3_665 1.502(4) ?
C7 C8 . 1.510(5) ?
C7 H7A . 0.9700 ?
C7 H7B . 0.9700 ?
C8 C9 . 1.376(5) ?
C8 C13 . 1.404(5) ?
C9 C10 . 1.390(5) ?
C9 H9 . 0.9300 ?
C10 C11 . 1.380(5) ?
C10 C15 . 1.534(5) ?
C11 C12 . 1.391(5) ?
C11 H11 . 0.9300 ?
C12 C13 . 1.405(5) ?
C12 C14 . 1.487(5) ?
C13 O4 . 1.341(4) ?
C14 N1 . 1.375(4) ?
C14 H14A . 0.9700 ?
C14 H14B . 0.9700 ?
C15 C18 . 1.490(5) ?
C15 C16 . 1.516(6) ?
C15 C17 . 1.517(5) ?
C16 H16A . 0.9600 ?
C16 H16B . 0.9600 ?
C16 H16C . 0.9600 ?
C17 H17A . 0.9600 ?
C17 H17B . 0.9600 ?
C17 H17C . 0.9600 ?
C18 H18A . 0.9600 ?
C18 H18B . 0.9600 ?
C18 H18C . 0.9600 ?
Zn1 N1 . 2.081(4) y
N1 H1N . 0.845(19) ?
N2 C7 3_665 1.502(4) ?
Zn1 N2 . 2.102(3) y
N2 H2N . 0.863(19) ?
N3 O3 . 1.212(4) ?
N3 O1 . 1.234(4) ?
N3 O2 . 1.262(5) ?
Zn1 O1 . 2.264(3) y
Zn1 O2 . 2.243(3) y
Zn1 O4 . 2.019(2) y
Zn1 O4 3_665 2.043(2) y
Zn1 Zn1 3_665 3.0302(10) ?

loop_
_geom_torsion_atom_site_label_1
_geom_torsion_atom_site_label_2
_geom_torsion_atom_site_label_3
_geom_torsion_atom_site_label_4
_geom_torsion_site_symmetry_1
_geom_torsion_site_symmetry_2
_geom_torsion_site_symmetry_3
_geom_torsion_site_symmetry_4
_geom_torsion
_geom_torsion_publ_flag
C6 C1 C2 C3 . . . . 0.1(6) ?
N1 C1 C2 C3 . . . . -179.9(4) ?
C1 C2 C3 C4 . . . . -0.6(6) ?
C2 C3 C4 C5 . . . . 0.2(7) ?
C3 C4 C5 C6 . . . . 0.8(7) ?
C4 C5 C6 C1 . . . . -1.2(6) ?
C4 C5 C6 N2 . . . . -179.0(4) ?
C2 C1 C6 C5 . . . . 0.8(6) ?
N1 C1 C6 C5 . . . . -179.2(4) ?
C2 C1 C6 N2 . . . . 178.7(4) ?
N1 C1 C6 N2 . . . . -1.4(6) ?
N2 C7 C8 C9 3_665 . . . -114.2(4) ?
N2 C7 C8 C13 3_665 . . . 68.2(5) ?
C13 C8 C9 C10 . . . . 0.9(6) ?
C7 C8 C9 C10 . . . . -176.7(4) ?
C8 C9 C10 C11 . . . . 0.4(6) ?
C8 C9 C10 C15 . . . . -178.8(4) ?
C9 C10 C11 C12 . . . . -1.3(6) ?
C15 C10 C11 C12 . . . . 177.8(4) ?
C10 C11 C12 C13 . . . . 0.9(6) ?
C10 C11 C12 C14 . . . . 179.8(4) ?
C11 C12 C13 O4 . . . . -178.9(3) ?
C14 C12 C13 O4 . . . . 2.2(6) ?
C11 C12 C13 C8 . . . . 0.5(6) ?
C14 C12 C13 C8 . . . . -178.4(4) ?
C9 C8 C13 O4 . . . . 178.1(3) ?
C7 C8 C13 O4 . . . . -4.3(5) ?
C9 C8 C13 C12 . . . . -1.3(6) ?
C7 C8 C13 C12 . . . . 176.3(3) ?
C11 C12 C14 N1 . . . . 140.1(4) ?
C13 C12 C14 N1 . . . . -40.9(7) ?
C11 C10 C15 C18 . . . . -2.3(6) ?
C9 C10 C15 C18 . . . . 176.8(4) ?
C11 C10 C15 C16 . . . . -121.6(5) ?
C9 C10 C15 C16 . . . . 57.5(5) ?
C11 C10 C15 C17 . . . . 120.4(4) ?
C9 C10 C15 C17 . . . . -60.5(6) ?
C12 C14 N1 C1 . . . . -166.4(4) ?
C12 C14 N1 Zn1 . . . . 61.4(5) ?
C2 C1 N1 C14 . . . . 40.4(6) ?
C6 C1 N1 C14 . . . . -139.5(4) ?
C2 C1 N1 Zn1 . . . . 173.0(3) ?
C6 C1 N1 Zn1 . . . . -6.9(5) ?
C5 C6 N2 C7 . . . 3_665 66.3(5) ?
C1 C6 N2 C7 . . . 3_665 -111.5(4) ?
C5 C6 N2 Zn1 . . . . -173.5(3) ?
C1 C6 N2 Zn1 . . . . 8.7(4) ?
O3 N3 O1 Zn1 . . . . -179.5(4) ?
O2 N3 O1 Zn1 . . . . -1.7(4) ?
O3 N3 O2 Zn1 . . . . 179.5(3) ?
O1 N3 O2 Zn1 . . . . 1.7(4) ?
C12 C13 O4 Zn1 . . . . 4.7(5) ?
C8 C13 O4 Zn1 . . . . -174.7(2) ?
C12 C13 O4 Zn1 . . . 3_665 122.7(4) ?
C8 C13 O4 Zn1 . . . 3_665 -56.6(4) ?
C13 O4 Zn1 O4 . . . 3_665 124.4(3) ?
Zn1 O4 Zn1 O4 3_665 . . 3_665 0.0 ?
C13 O4 Zn1 N1 . . . . 12.7(3) ?
Zn1 O4 Zn1 N1 3_665 . . . -111.71(13) ?
C13 O4 Zn1 N2 . . . . 54.8(8) ?
Zn1 O4 Zn1 N2 3_665 . . . -69.6(7) ?
C13 O4 Zn1 O2 . . . . -87.9(3) ?
Zn1 O4 Zn1 O2 3_665 . . . 147.67(13) ?
C13 O4 Zn1 O1 . . . . -144.1(3) ?
Zn1 O4 Zn1 O1 3_665 . . . 91.50(12) ?
C13 O4 Zn1 Zn1 . . . 3_665 124.4(3) ?
C14 N1 Zn1 O4 . . . . -41.6(3) ?
C1 N1 Zn1 O4 . . . . -177.9(3) ?
C14 N1 Zn1 O4 . . . 3_665 -124.5(3) ?
C1 N1 Zn1 O4 . . . 3_665 99.2(3) ?
C14 N1 Zn1 N2 . . . . 145.2(3) ?
C1 N1 Zn1 N2 . . . . 8.9(3) ?
C14 N1 Zn1 O2 . . . . 56.6(3) ?
C1 N1 Zn1 O2 . . . . -79.7(3) ?
C14 N1 Zn1 O1 . . . . 54.5(5) ?
C1 N1 Zn1 O1 . . . . -81.8(4) ?
C14 N1 Zn1 Zn1 . . . 3_665 -81.5(3) ?
C1 N1 Zn1 Zn1 . . . 3_665 142.2(2) ?
C6 N2 Zn1 O4 . . . . -51.9(8) ?
C7 N2 Zn1 O4 3_665 . . . 69.3(8) ?
C6 N2 Zn1 O4 . . . 3_665 -120.7(2) ?
C7 N2 Zn1 O4 3_665 . . 3_665 0.5(2) ?
C6 N2 Zn1 N1 . . . . -9.4(2) ?
C7 N2 Zn1 N1 3_665 . . . 111.8(3) ?
C6 N2 Zn1 O2 . . . . 91.3(3) ?
C7 N2 Zn1 O2 3_665 . . . -147.6(2) ?
C6 N2 Zn1 O1 . . . . 147.1(2) ?
C7 N2 Zn1 O1 3_665 . . . -91.7(2) ?
C6 N2 Zn1 Zn1 . . . 3_665 -112.0(2) ?
C7 N2 Zn1 Zn1 3_665 . . 3_665 9.2(3) ?
N3 O2 Zn1 O4 . . . . -88.6(2) ?
N3 O2 Zn1 O4 . . . 3_665 2.0(3) ?
N3 O2 Zn1 N1 . . . . -180.0(2) ?
N3 O2 Zn1 N2 . . . . 97.5(2) ?
N3 O2 Zn1 O1 . . . . -1.0(2) ?
N3 O2 Zn1 Zn1 . . . 3_665 -60.0(3) ?
N3 O1 Zn1 O4 . . . . 99.0(2) ?
N3 O1 Zn1 O4 . . . 3_665 -177.4(2) ?
N3 O1 Zn1 N1 . . . . 3.5(5) ?
N3 O1 Zn1 N2 . . . . -84.3(2) ?
N3 O1 Zn1 O2 . . . . 1.0(2) ?
N3 O1 Zn1 Zn1 . . . 3_665 141.1(2) ?
